data_2014548
loop_
_publ_author_name
'Low, John N.'
'Cobo, Justo'
'Cuervo, Paola'
'Abonia, Rodrigo'
'Glidewell, Christopher'

_publ_section_title
;6-(4-Bromophenyl)-6,7-dihydro-1,3-dioxolo[4,5-<i>g</i>]quinolin-8(5<i>H</i>)-one:
 bilayers built from N---H&#x00B7;&#x00B7;&#x00B7;O,
 C---H&#x00B7;&#x00B7;&#x00B7;O and C---H&#x00B7;&#x00B7;&#x00B7;\p(arene)
 hydrogen bonds
;
_journal_issue 11
_journal_name_full 'Acta Crystallographica Section C'
_journal_page_first o827
_journal_page_last o829
_journal_paper_doi 10.1107/S0108270104024564
_journal_volume 60
_journal_year 2004
_chemical_formula_iupac 'C16 H12 Br N O3'
_chemical_formula_moiety 'C16 H12 Br N O3'
_chemical_formula_sum 'C16 H12 Br N O3'
_chemical_formula_weight 346.18
_chemical_name_systematic
;
6-(4-Bromophenyl)-6,7-dihydro-1,3-dioxolo[4,5-g]quinolin-8(5H)-one
;
_space_group_IT_number 14
_symmetry_cell_setting monoclinic
_symmetry_space_group_name_Hall '-P 2ybc'
_symmetry_space_group_name_H-M 'P 1 21/c 1'
_atom_sites_solution_hydrogens geom
_atom_sites_solution_primary direct
_atom_sites_solution_secondary difmap
_cell_angle_alpha 90.00
_cell_angle_beta 98.197(3)
_cell_angle_gamma 90.00
_cell_formula_units_Z 4
_cell_length_a 21.2470(11)
_cell_length_b 5.8263(3)
_cell_length_c 11.4131(6)
_cell_measurement_reflns_used 3166
_cell_measurement_temperature 120(2)
_cell_measurement_theta_max 27.53
_cell_measurement_theta_min 3.60
_cell_volume 1398.41(13)
_computing_cell_refinement 'DENZO (Otwinowski & Minor, 1997) and COLLECT'
_computing_data_collection 'COLLECT (Hooft, 1999)'
_computing_data_reduction 'DENZO (Otwinowski & Minor, 1997) and COLLECT'
_computing_molecular_graphics 'PLATON (Spek, 2003)'
_computing_publication_material 'SHELXL97 and PRPKAPPA (Ferguson, 1999)'
_computing_structure_refinement 'OSCAIL and SHELXL97 (Sheldrick, 1997)'
_computing_structure_solution 'OSCAIL (McArdle, 2003) and SHELXS97 (Sheldrick, 1997)'
_diffrn_ambient_temperature 120(2)
_diffrn_measured_fraction_theta_full 0.996
_diffrn_measured_fraction_theta_max 0.979
_diffrn_measurement_device_type 'Nonius KappaCCD'
_diffrn_measurement_method '\f scans, and \w scans with \k offsets'
_diffrn_radiation_monochromator graphite
_diffrn_radiation_source 'fine-focus sealed X-ray tube'
_diffrn_radiation_type 'Mo K\a'
_diffrn_radiation_wavelength 0.71073
_diffrn_reflns_av_R_equivalents 0.0541
_diffrn_reflns_av_sigmaI/netI 0.0485
_diffrn_reflns_limit_h_max 27
_diffrn_reflns_limit_h_min -27
_diffrn_reflns_limit_k_max 7
_diffrn_reflns_limit_k_min -6
_diffrn_reflns_limit_l_max 14
_diffrn_reflns_limit_l_min -14
_diffrn_reflns_number 14573
_diffrn_reflns_theta_full 26.50
_diffrn_reflns_theta_max 27.53
_diffrn_reflns_theta_min 3.60
_diffrn_standards_decay_% negligible
_exptl_absorpt_coefficient_mu 2.949
_exptl_absorpt_correction_T_max 0.891
_exptl_absorpt_correction_T_min 0.619
_exptl_absorpt_correction_type multi-scan
_exptl_absorpt_process_details '(SADABS; Sheldrick, 2003)'
_exptl_crystal_colour yellow
_exptl_crystal_density_diffrn 1.644
_exptl_crystal_density_method 'not measured'
_exptl_crystal_description plate
_exptl_crystal_F_000 696
_exptl_crystal_size_max 0.18
_exptl_crystal_size_mid 0.18
_exptl_crystal_size_min 0.04
_refine_diff_density_max 1.286
_refine_diff_density_min -0.883
_refine_ls_extinction_method none
_refine_ls_goodness_of_fit_ref 1.067
_refine_ls_hydrogen_treatment constr
_refine_ls_matrix_type full
_refine_ls_number_parameters 190
_refine_ls_number_reflns 3166
_refine_ls_number_restraints 0
_refine_ls_restrained_S_all 1.067
_refine_ls_R_factor_all 0.0712
_refine_ls_R_factor_gt 0.0455
_refine_ls_shift/su_max 0.001
_refine_ls_shift/su_mean 0.000
_refine_ls_structure_factor_coef Fsqd
_refine_ls_weighting_details 'w=1/[\s^2^(Fo^2^)+(0.0578P)^2^+2.4187P] where P=(Fo^2^+2Fc^2^)/3'
_refine_ls_weighting_scheme calc
_refine_ls_wR_factor_gt 0.1095
_refine_ls_wR_factor_ref 0.1308
_reflns_number_gt 2329
_reflns_number_total 3166
_reflns_threshold_expression I>2\s(I)
_cod_data_source_file sk1778.cif
_cod_data_source_block I
_cod_depositor_comments
;
The following automatic conversions were performed:

'_exptl_absorpt_correction_type' value 'Multi-scan' changed to
'multi-scan' according to
/home/saulius/struct/CIF-dictionaries/cif_core.dic dictionary named
'cif_core.dic' version 2.4.1 from 2010-06-29.

Automatic conversion script
Id: cif_fix_values 1715 2011-07-08 13:25:40Z adriana 
;
_cod_original_sg_symbol_H-M 'P 21/c'
_cod_database_code 2014548
_cod_database_fobs_code 2014548

loop_
_symmetry_equiv_pos_as_xyz
'x, y, z'
'-x, y+1/2, -z+1/2'
'-x, -y, -z'
'x, -y+1/2, z+1/2'

loop_
_atom_site_label
_atom_site_fract_x
_atom_site_fract_y
_atom_site_fract_z
_atom_site_U_iso_or_equiv
_atom_site_adp_type
_atom_site_calc_flag
_atom_site_refinement_flags
_atom_site_occupancy
_atom_site_disorder_assembly
_atom_site_disorder_group
_atom_site_type_symbol
Br14 0.475584(18) 0.66273(8) 0.63741(3) 0.04391(18) Uani d . 1 . . Br
O1 0.03463(12) 1.0776(5) -0.1556(2) 0.0330(6) Uani d . 1 . . O
O3 0.04465(12) 1.3103(4) 0.0106(2) 0.0294(6) Uani d . 1 . . O
O8 0.20169(12) 0.4244(4) -0.0591(2) 0.0281(5) Uani d . 1 . . O
N5 0.21863(13) 0.8716(5) 0.2189(2) 0.0245(6) Uani d . 1 . . N
C2 0.01441(18) 1.2891(6) -0.1107(3) 0.0291(8) Uani d . 1 . . C
C3A 0.08805(16) 1.1376(6) 0.0287(3) 0.0228(7) Uani d . 1 . . C
C4 0.13109(16) 1.0989(6) 0.1274(3) 0.0237(7) Uani d . 1 . . C
C5 0.17195(15) 0.9066(6) 0.1249(3) 0.0223(7) Uani d . 1 . . C
C6 0.16483(15) 0.7576(6) 0.0261(3) 0.0225(7) Uani d . 1 . . C
C7 0.11890(16) 0.8058(6) -0.0744(3) 0.0255(7) Uani d . 1 . . C
C7A 0.08238(16) 0.9957(6) -0.0708(3) 0.0250(7) Uani d . 1 . . C
C8 0.20693(16) 0.5629(6) 0.0243(3) 0.0232(7) Uani d . 1 . . C
C9 0.25972(17) 0.5399(6) 0.1262(3) 0.0275(7) Uani d . 1 . . C
C10 0.24398(17) 0.6416(6) 0.2419(3) 0.0268(7) Uani d . 1 . . C
C11 0.30174(16) 0.6497(6) 0.3375(3) 0.0258(7) Uani d . 1 . . C
C12 0.31097(18) 0.4750(7) 0.4206(3) 0.0331(8) Uani d . 1 . . C
C13 0.36354(18) 0.4776(7) 0.5091(3) 0.0343(8) Uani d . 1 . . C
C14 0.40543(17) 0.6562(7) 0.5139(3) 0.0294(8) Uani d . 1 . . C
C15 0.39783(18) 0.8316(7) 0.4331(3) 0.0332(8) Uani d . 1 . . C
C16 0.34613(18) 0.8277(6) 0.3441(3) 0.0311(8) Uani d . 1 . . C
H2A -0.0324 1.2904 -0.1142 0.035 Uiso calc R 1 . . H
H2B 0.0268 1.4190 -0.1584 0.035 Uiso calc R 1 . . H
H4 0.1336 1.1962 0.1947 0.028 Uiso calc R 1 . . H
H5 0.2121 0.9569 0.2881 0.029 Uiso d R 1 . . H
H7 0.1140 0.7081 -0.1418 0.031 Uiso calc R 1 . . H
H9A 0.2981 0.6171 0.1052 0.033 Uiso calc R 1 . . H
H9B 0.2700 0.3752 0.1386 0.033 Uiso calc R 1 . . H
H10 0.2106 0.5444 0.2708 0.032 Uiso calc R 1 . . H
H12 0.2813 0.3525 0.4173 0.040 Uiso calc R 1 . . H
H13 0.3701 0.3566 0.5653 0.041 Uiso calc R 1 . . H
H15 0.4276 0.9541 0.4380 0.040 Uiso calc R 1 . . H
H16 0.3408 0.9474 0.2870 0.037 Uiso calc R 1 . . H

loop_
_atom_site_aniso_label
_atom_site_aniso_U_11
_atom_site_aniso_U_22
_atom_site_aniso_U_33
_atom_site_aniso_U_12
_atom_site_aniso_U_13
_atom_site_aniso_U_23
Br14 0.0303(2) 0.0694(3) 0.0291(2) -0.0001(2) -0.00602(16) 0.00020(18)
O1 0.0359(14) 0.0393(15) 0.0202(12) 0.0087(12) -0.0083(10) -0.0031(10)
O3 0.0334(14) 0.0325(14) 0.0200(12) 0.0081(11) -0.0039(10) -0.0005(9)
O8 0.0378(14) 0.0283(13) 0.0188(12) 0.0023(11) 0.0063(10) 0.0000(9)
N5 0.0249(15) 0.0318(16) 0.0159(13) 0.0030(12) -0.0003(11) -0.0014(11)
C2 0.0303(19) 0.030(2) 0.0251(17) 0.0019(15) -0.0030(14) 0.0011(14)
C3A 0.0236(16) 0.0267(17) 0.0188(16) -0.0007(14) 0.0049(13) -0.0003(13)
C4 0.0269(17) 0.0268(17) 0.0177(16) -0.0021(14) 0.0041(13) 0.0003(12)
C5 0.0205(16) 0.0291(18) 0.0174(16) -0.0037(13) 0.0036(12) 0.0014(12)
C6 0.0207(16) 0.0289(17) 0.0180(15) -0.0028(14) 0.0031(13) -0.0003(13)
C7 0.0243(17) 0.0322(19) 0.0201(16) -0.0027(14) 0.0040(13) -0.0034(13)
C7A 0.0242(16) 0.0317(19) 0.0185(16) -0.0017(14) 0.0006(13) 0.0012(13)
C8 0.0239(17) 0.0287(18) 0.0180(16) -0.0039(14) 0.0065(13) 0.0013(13)
C9 0.0296(18) 0.032(2) 0.0215(17) 0.0022(15) 0.0060(14) 0.0020(14)
C10 0.0250(17) 0.0304(19) 0.0244(17) 0.0014(15) 0.0013(14) 0.0030(14)
C11 0.0233(17) 0.0334(19) 0.0205(16) 0.0032(15) 0.0026(13) -0.0038(13)
C12 0.034(2) 0.0290(19) 0.035(2) -0.0031(16) -0.0010(16) -0.0001(15)
C13 0.037(2) 0.034(2) 0.0298(19) 0.0034(17) -0.0038(15) 0.0076(15)
C14 0.0220(17) 0.042(2) 0.0241(18) 0.0026(16) 0.0019(14) -0.0015(15)
C15 0.0260(18) 0.038(2) 0.035(2) -0.0101(16) 0.0033(15) 0.0000(16)
C16 0.0319(19) 0.033(2) 0.0271(18) -0.0002(16) 0.0008(15) 0.0069(15)

loop_
_atom_type_symbol
_atom_type_description
_atom_type_scat_dispersion_real
_atom_type_scat_dispersion_imag
_atom_type_scat_source
C C 0.0033 0.0016 'International Tables Vol C Tables 4.2.6.8 and 6.1.1.4'
H H 0.0000 0.0000 'International Tables Vol C Tables 4.2.6.8 and 6.1.1.4'
Br Br -0.2901 2.4595 'International Tables Vol C Tables 4.2.6.8 and 6.1.1.4'
N N 0.0061 0.0033 'International Tables Vol C Tables 4.2.6.8 and 6.1.1.4'
O O 0.0106 0.0060 'International Tables Vol C Tables 4.2.6.8 and 6.1.1.4'

loop_
_geom_angle_atom_site_label_1
_geom_angle_atom_site_label_2
_geom_angle_atom_site_label_3
_geom_angle
_geom_angle_publ_flag
C7A O1 C2 106.0(3) no
O1 C2 O3 107.6(3) no
O1 C2 H2A 110.2 no
O3 C2 H2A 110.2 no
O1 C2 H2B 110.2 no
O3 C2 H2B 110.2 no
H2A C2 H2B 108.5 no
C3A O3 C2 106.3(2) no
O3 C3A C4 127.4(3) no
O3 C3A C7A 109.7(3) no
C4 C3A C7A 122.9(3) no
C3A C4 C5 117.0(3) no
C3A C4 H4 121.5 no
C5 C4 H4 121.5 no
N5 C5 C6 121.1(3) no
N5 C5 C4 118.6(3) no
C6 C5 C4 120.3(3) no
C5 N5 C10 119.2(3) no
C5 N5 H5 113.2 no
C10 N5 H5 114.9 no
C5 C6 C7 120.3(3) no
C5 C6 C8 119.8(3) no
C7 C6 C8 119.8(3) no
C7A C7 C6 117.8(3) no
C7A C7 H7 121.1 no
C6 C7 H7 121.1 no
C7 C7A O1 128.8(3) no
C7 C7A C3A 121.7(3) no
O1 C7A C3A 109.5(3) no
O8 C8 C6 122.2(3) no
O8 C8 C9 120.8(3) no
C6 C8 C9 117.0(3) no
C8 C9 C10 113.8(3) no
C8 C9 H9A 108.8 no
C10 C9 H9A 108.8 no
C8 C9 H9B 108.8 no
C10 C9 H9B 108.8 no
H9A C9 H9B 107.7 no
N5 C10 C11 109.9(3) no
N5 C10 C9 108.8(3) no
C11 C10 C9 112.2(3) no
N5 C10 H10 108.6 no
C11 C10 H10 108.6 no
C9 C10 H10 108.6 no
C12 C11 C16 118.7(3) no
C12 C11 C10 119.3(3) no
C16 C11 C10 122.1(3) no
C11 C12 C13 120.5(3) no
C11 C12 H12 119.7 no
C13 C12 H12 119.7 no
C14 C13 C12 119.2(3) no
C14 C13 H13 120.4 no
C12 C13 H13 120.4 no
C13 C14 C15 121.9(3) no
C13 C14 Br14 118.9(3) no
C15 C14 Br14 119.3(3) no
C14 C15 C16 119.1(3) no
C14 C15 H15 120.5 no
C16 C15 H15 120.5 no
C15 C16 C11 120.7(3) no
C15 C16 H16 119.7 no
C11 C16 H16 119.7 no

loop_
_geom_bond_atom_site_label_1
_geom_bond_atom_site_label_2
_geom_bond_site_symmetry_2
_geom_bond_distance
_geom_bond_publ_flag
O1 C7A . 1.383(4) no
O1 C2 . 1.424(5) no
C2 O3 . 1.446(4) no
C2 H2A . 0.99 no
C2 H2B . 0.99 no
O3 C3A . 1.360(4) no
C3A C4 . 1.365(5) y
C4 C5 . 1.420(5) y
C5 C6 . 1.414(5) y
C6 C7 . 1.424(5) y
C7 C7A . 1.356(5) y
C7A C3A . 1.396(5) y
C5 N5 . 1.368(4) y
C6 C8 . 1.447(5) y
C8 O8 . 1.241(4) y
C4 H4 . 0.95 no
N5 C10 . 1.454(4) no
N5 H5 . 0.96 no
C7 H7 . 0.95 no
C8 C9 . 1.502(5) no
C9 C10 . 1.528(5) no
C9 H9A . 0.99 no
C9 H9B . 0.99 no
C10 C11 . 1.522(5) no
C10 H10 . 1.00 no
C11 C12 . 1.386(5) no
C11 C16 . 1.397(5) no
C12 C13 . 1.395(5) no
C12 H12 . 0.95 no
C13 C14 . 1.366(5) no
C13 H13 . 0.95 no
C14 C15 . 1.370(5) no
C14 Br14 . 1.901(3) no
C15 C16 . 1.386(5) no
C15 H15 . 0.95 no
C16 H16 . 0.95 no

loop_
_geom_hbond_atom_site_label_D
_geom_hbond_atom_site_label_H
_geom_hbond_atom_site_label_A
_geom_hbond_site_symmetry_A
_geom_hbond_distance_DH
_geom_hbond_distance_HA
_geom_hbond_distance_DA
_geom_hbond_angle_DHA
_geom_hbond_publ_flag
N5 H5 O8 4_565 0.96 1.92 2.867(3) 170 y
C12 H12 O8 4_555 0.95 2.38 3.319(5) 170 y
C2 H2A Cg1 3_575 0.99 2.74 3.550(4) 140 y

loop_
_geom_torsion_atom_site_label_1
_geom_torsion_atom_site_label_2
_geom_torsion_atom_site_label_3
_geom_torsion_atom_site_label_4
_geom_torsion
_geom_torsion_publ_flag
C7A O1 C2 O3 -8.9(4) no
O1 C2 O3 C3A 9.1(4) no
C2 O3 C3A C4 174.9(3) no
C2 O3 C3A C7A -5.8(4) no
O3 C3A C4 C5 -179.7(3) no
C7A C3A C4 C5 1.2(5) no
C3A C4 C5 N5 175.5(3) no
C3A C4 C5 C6 -3.4(5) no
C6 C5 N5 C10 -24.8(5) no
C4 C5 N5 C10 156.3(3) no
N5 C5 C6 C7 -175.6(3) no
C4 C5 C6 C7 3.3(5) no
N5 C5 C6 C8 0.8(5) no
C4 C5 C6 C8 179.7(3) no
C5 C6 C7 C7A -0.8(5) no
C8 C6 C7 C7A -177.1(3) no
C6 C7 C7A O1 -179.3(3) no
C6 C7 C7A C3A -1.5(5) no
C2 O1 C7A C7 -176.5(4) no
C2 O1 C7A C3A 5.4(4) no
O3 C3A C7A C7 -177.9(3) no
C4 C3A C7A C7 1.4(5) no
O3 C3A C7A O1 0.3(4) no
C4 C3A C7A O1 179.6(3) no
C5 C6 C8 O8 178.4(3) no
C7 C6 C8 O8 -5.3(5) no
C5 C6 C8 C9 -4.3(5) no
C7 C6 C8 C9 172.1(3) no
O8 C8 C9 C10 -153.3(3) no
C6 C8 C9 C10 29.3(4) no
C5 N5 C10 C11 171.2(3) no
C5 N5 C10 C9 48.0(4) no
C8 C9 C10 N5 -49.0(4) no
C8 C9 C10 C11 -170.9(3) no
N5 C10 C11 C12 142.0(3) no
C9 C10 C11 C12 -96.8(4) no
N5 C10 C11 C16 -38.2(4) no
C9 C10 C11 C16 83.0(4) no
C16 C11 C12 C13 0.1(5) no
C10 C11 C12 C13 179.9(3) no
C11 C12 C13 C14 0.9(6) no
C12 C13 C14 C15 -1.0(6) no
C12 C13 C14 Br14 178.2(3) no
C13 C14 C15 C16 0.1(6) no
Br14 C14 C15 C16 -179.1(3) no
C14 C15 C16 C11 0.9(6) no
C12 C11 C16 C15 -1.0(5) no
C10 C11 C16 C15 179.2(3) no

loop_
_cod_related_entry_id
_cod_related_entry_database
_cod_related_entry_code
1 ChemSpider 21107539
